data_4317792
loop_
_publ_author_name
'Shu-An Li'
'Jiang Xia'
'De-Xi Yang'
'Yan Xu'
'Dong-Feng Li'
'Mei-Fang Wu'
'Wen-Xia Tang'

_publ_section_title
;
 Carboxyester Hydrolysis Catalyzed by a Novel Dicopper(II) Complex with an
 Alcohol-Pendant Macrocycle
;
_journal_name_full 'Inorganic Chemistry'
_journal_page_first 1807
_journal_page_last 1815
_journal_paper_doi 10.1021/ic011019l
_journal_volume 41
_journal_year 2002
_chemical_formula_sum 'C20 H22 Cu N5 O13 Pr'
_chemical_formula_weight 744.88
_chemical_name_systematic
;
?
;
_space_group_IT_number 19
_symmetry_cell_setting orthorhombic
_symmetry_space_group_name_Hall 'P 2ac 2ab'
_symmetry_space_group_name_H-M 'P 21 21 21'
_atom_sites_solution_hydrogens geom
_atom_sites_solution_primary direct
_atom_sites_solution_secondary difmap
_audit_creation_method SHELXL
_cell_angle_alpha 90.00
_cell_angle_beta 90.00
_cell_angle_gamma 90.00
_cell_formula_units_Z 4
_cell_length_a 8.619(5)
_cell_length_b 13.8698(10)
_cell_length_c 21.1269(15)
_cell_measurement_temperature 293(2)
_cell_volume 2525.6(15)
_computing_structure_refinement 'SHELXL-93 (Sheldrick, 1993)'
_computing_structure_solution 'SHELXS-86 (Sheldrick, 1990)'
_diffrn_ambient_temperature 293(2)
_diffrn_radiation_monochromator graphite
_diffrn_radiation_source 'fine-focus sealed tube'
_diffrn_radiation_type MoK\a
_diffrn_radiation_wavelength 0.71073
_diffrn_reflns_av_R_equivalents 0.0000
_diffrn_reflns_av_sigmaI/netI 0.0275
_diffrn_reflns_limit_h_max 10
_diffrn_reflns_limit_h_min -1
_diffrn_reflns_limit_k_max 16
_diffrn_reflns_limit_k_min -1
_diffrn_reflns_limit_l_max 25
_diffrn_reflns_limit_l_min -1
_diffrn_reflns_number 2542
_diffrn_reflns_theta_max 24.99
_diffrn_reflns_theta_min 1.76
_exptl_absorpt_coefficient_mu 2.826
_exptl_crystal_density_diffrn 1.959
_exptl_crystal_F_000 1476
_exptl_crystal_size_max 55
_exptl_crystal_size_mid 38
_exptl_crystal_size_min 20
_refine_diff_density_max 0.360
_refine_diff_density_min -0.832
_refine_diff_density_rms 0.111
_refine_ls_abs_structure_details 'Flack H D (1983), Acta Cryst. A39, 876-881'
_refine_ls_abs_structure_Flack -0.03(3)
_refine_ls_extinction_method none
_refine_ls_goodness_of_fit_all 1.156
_refine_ls_goodness_of_fit_obs 1.102
_refine_ls_matrix_type full
_refine_ls_number_parameters 361
_refine_ls_number_reflns 2513
_refine_ls_number_restraints 0
_refine_ls_restrained_S_all 2.024
_refine_ls_restrained_S_obs 1.102
_refine_ls_R_factor_all 0.0327
_refine_ls_R_factor_obs 0.0266
_refine_ls_shift/esd_max 0.000
_refine_ls_shift/esd_mean 0.000
_refine_ls_structure_factor_coef Fsqd
_refine_ls_weighting_details 'w=1/[\s^2^(Fo^2^)+(0.0358P)^2^+3.1895P] where P=(Fo^2^+2Fc^2^)/3'
_refine_ls_weighting_scheme calc
_refine_ls_wR_factor_all 0.1366
_refine_ls_wR_factor_obs 0.0718
_reflns_number_observed 2376
_reflns_number_total 2542
_reflns_observed_criterion >2sigma(I)
_cod_data_source_file ic011019l_3.cif
_cod_data_source_block tku1085
_cod_depositor_comments
;
The following automatic conversions were performed:

'_symmetry_cell_setting' value 'Orthorhombic' changed to
'orthorhombic' according to the built-in table from CIF Core
dictionary named 'cif_core.dic' version 2.4.1 from 2010-06-29.

Automatic conversion script
Id: cif_fix_values 1646 2011-03-28 12:23:43Z adriana 

The following automatic conversions were performed:

'_refine_ls_weighting_scheme' value 'calc
w=1/[\s^2^(Fo^2^)+(0.0358P)^2^+3.1895P] where P=(Fo^2^+2Fc^2^)/3' was
changed to 'calc'. New tag '_refine_ls_weighting_details' was
created. The value of the new tag was set to
'w=1/[\s^2^(Fo^2^)+(0.0358P)^2^+3.1895P] where P=(Fo^2^+2Fc^2^)/3'.

Automatic conversion script
Id: cif_fix_values 3143 2015-03-26 13:38:13Z robertas 
;
_cod_original_cell_volume 2525.7(15)
_cod_original_formula_sum 'C20 H22 N5 O13 Cu Pr'
_cod_database_code 4317792

loop_
_symmetry_equiv_pos_as_xyz
'x, y, z'
'-x+1/2, -y, z+1/2'
'-x, y+1/2, -z+1/2'
'x+1/2, -y+1/2, -z'

loop_
_atom_site_aniso_label
_atom_site_aniso_U_11
_atom_site_aniso_U_22
_atom_site_aniso_U_33
_atom_site_aniso_U_23
_atom_site_aniso_U_13
_atom_site_aniso_U_12
Pr 0.0272(2) 0.0223(2) 0.0316(2) 0.00241(15) 0.00327(13) -0.0012(2)
Cu 0.0321(4) 0.0240(3) 0.0417(4) 0.0031(4) 0.0097(4) -0.0016(4)
N4 0.063(4) 0.028(3) 0.043(3) -0.005(3) -0.004(3) 0.002(4)
O9 0.046(3) 0.064(4) 0.060(4) -0.002(3) 0.000(3) -0.010(3)
O1 0.029(2) 0.020(2) 0.046(3) 0.005(2) 0.008(2) 0.003(2)
O2 0.036(3) 0.019(2) 0.053(3) 0.002(2) 0.015(3) -0.001(2)
C15 0.036(4) 0.023(3) 0.038(4) 0.003(3) -0.004(3) 0.001(3)
N1 0.033(3) 0.034(3) 0.041(3) 0.005(3) 0.007(2) 0.003(3)
C10 0.037(4) 0.031(3) 0.043(4) 0.013(3) 0.003(4) -0.009(3)
C16 0.032(4) 0.020(3) 0.030(3) 0.004(3) -0.004(3) -0.004(3)
C9 0.035(4) 0.046(4) 0.046(4) 0.006(4) 0.009(4) -0.005(4)
O8 0.107(5) 0.067(4) 0.042(3) 0.002(3) -0.017(4) -0.013(5)
O10 0.052(3) 0.059(3) 0.043(3) -0.001(3) 0.002(3) -0.013(3)
N2 0.037(3) 0.031(3) 0.041(3) 0.006(3) 0.006(3) -0.006(3)
C11 0.038(4) 0.027(3) 0.036(4) 0.006(3) -0.005(3) -0.002(3)
O4 0.032(2) 0.030(2) 0.044(3) -0.001(2) 0.009(2) 0.004(2)
O3 0.033(2) 0.022(2) 0.042(3) 0.006(2) 0.006(2) -0.001(2)
C13 0.064(5) 0.024(3) 0.052(5) -0.001(3) -0.011(4) 0.000(3)
C19 0.038(4) 0.042(4) 0.052(5) -0.006(4) 0.009(4) 0.008(4)
C17 0.054(4) 0.026(3) 0.033(3) 0.008(3) 0.012(4) -0.003(3)
C2 0.026(3) 0.024(3) 0.040(4) 0.000(3) -0.004(3) -0.003(3)
C14 0.049(5) 0.026(3) 0.039(4) -0.006(3) -0.010(4) 0.006(3)
C1 0.028(4) 0.018(3) 0.041(4) -0.005(3) -0.002(3) 0.000(3)
C8 0.042(4) 0.046(4) 0.039(4) 0.009(3) 0.011(3) 0.008(4)
O12 0.049(4) 0.057(4) 0.047(3) 0.013(3) 0.001(3) 0.005(3)
O13 0.055(3) 0.036(3) 0.051(3) -0.003(3) -0.005(3) -0.002(3)
O6 0.037(3) 0.044(3) 0.074(4) 0.009(3) 0.003(3) 0.001(3)
N5 0.039(4) 0.062(4) 0.045(4) -0.010(4) -0.003(3) 0.025(4)
O7 0.041(3) 0.075(4) 0.068(4) 0.027(4) 0.001(3) -0.016(3)
C7 0.032(4) 0.045(4) 0.035(4) 0.002(3) 0.002(3) 0.008(3)
N3 0.026(3) 0.058(4) 0.061(4) -0.015(4) 0.007(3) -0.009(3)
C3 0.043(4) 0.025(3) 0.054(5) 0.007(3) -0.006(4) 0.000(3)
C6 0.032(4) 0.029(3) 0.040(4) -0.003(3) -0.002(3) 0.004(3)
C5 0.038(4) 0.032(3) 0.061(5) -0.005(4) 0.001(4) 0.012(3)
C20 0.046(5) 0.050(5) 0.075(6) -0.008(5) -0.007(5) 0.014(4)
C12 0.057(5) 0.022(3) 0.054(5) 0.009(3) -0.004(4) -0.011(3)
C4 0.046(5) 0.026(4) 0.070(6) -0.001(4) -0.004(4) 0.012(4)
C18 0.055(5) 0.035(4) 0.059(5) -0.007(4) 0.021(4) -0.009(4)
O5 0.034(3) 0.124(6) 0.094(5) 0.000(5) 0.006(4) -0.020(4)
O11 0.083(5) 0.103(5) 0.040(3) -0.024(4) -0.021(3) 0.039(5)

loop_
_atom_site_label
_atom_site_type_symbol
_atom_site_fract_x
_atom_site_fract_y
_atom_site_fract_z
_atom_site_U_iso_or_equiv
_atom_site_thermal_displace_type
_atom_site_occupancy
_atom_site_calc_flag
_atom_site_refinement_flags
_atom_site_disorder_group
Pr Pr 0.75871(4) -0.00027(2) 0.094870(15) 0.02703(12) Uani 1 d . .
Cu Cu 0.43275(10) -0.05609(6) 0.18305(4) 0.0326(2) Uani 1 d . .
N4 N 0.6270(8) -0.0054(5) -0.0347(3) 0.0447(15) Uani 1 d . .
O9 O 0.5479(7) -0.0307(4) 0.0114(3) 0.057(2) Uani 1 d . .
O1 O 0.5377(5) 0.0559(3) 0.1542(2) 0.0317(10) Uani 1 d . .
O2 O 0.5852(6) -0.1248(3) 0.1363(2) 0.0358(11) Uani 1 d . .
C15 C 0.7086(8) -0.2572(5) 0.0893(3) 0.0325(15) Uani 1 d . .
N1 N 0.3001(7) 0.0140(4) 0.2390(3) 0.0361(13) Uani 1 d . .
C10 C 0.3485(9) -0.2547(5) 0.1923(4) 0.037(2) Uani 1 d . .
H10A H 0.2825(9) -0.3026(5) 0.2073(4) 0.044 Uiso 1 calc R .
C16 C 0.5867(8) -0.2204(4) 0.1268(3) 0.0272(14) Uani 1 d . .
C9 C 0.1868(9) -0.1448(6) 0.2492(4) 0.042(2) Uani 1 d . .
H9A H 0.1673(9) -0.1967(6) 0.2790(4) 0.051 Uiso 1 calc R .
H9B H 0.0951(9) -0.1363(6) 0.2232(4) 0.051 Uiso 1 calc R .
O8 O 0.5716(10) 0.0012(5) -0.0873(3) 0.072(2) Uani 1 d . .
O10 O 0.7680(7) 0.0135(4) -0.0240(2) 0.0514(14) Uani 1 d . .
N2 N 0.3217(8) -0.1681(4) 0.2093(3) 0.0362(15) Uani 1 d . .
C11 C 0.4754(9) -0.2837(5) 0.1511(3) 0.034(2) Uani 1 d . .
O4 O 0.8119(6) -0.1867(3) 0.0696(2) 0.0353(11) Uani 1 d . .
O3 O 0.6546(6) 0.1759(3) 0.0753(2) 0.0324(11) Uani 1 d . .
C13 C 0.6024(10) -0.4160(5) 0.0962(4) 0.047(2) Uani 1 d . .
H13A H 0.6051(10) -0.4806(5) 0.0843(4) 0.056 Uiso 1 calc R .
C19 C 0.9463(9) -0.2181(6) 0.0346(4) 0.044(2) Uani 1 d . .
H19A H 0.9890(9) -0.1641(6) 0.0113(4) 0.053 Uiso 1 calc R .
H19B H 0.9157(9) -0.2671(6) 0.0043(4) 0.053 Uiso 1 calc R .
C17 C 0.7261(9) 0.2410(5) 0.0287(3) 0.037(2) Uani 1 d . .
H17A H 0.6459(9) 0.2797(5) 0.0089(3) 0.045 Uiso 1 calc R .
H17B H 0.7758(9) 0.2030(5) -0.0041(3) 0.045 Uiso 1 calc R .
C2 C 0.5387(8) 0.2127(4) 0.1143(3) 0.030(2) Uani 1 d . .
C14 C 0.7173(10) -0.3538(5) 0.0755(3) 0.038(2) Uani 1 d . .
H14A H 0.8006(10) -0.3775(5) 0.0523(3) 0.046 Uiso 1 calc R .
C1 C 0.4778(8) 0.1446(4) 0.1559(3) 0.0289(15) Uani 1 d . .
C8 C 0.2235(9) -0.0519(6) 0.2846(3) 0.042(2) Uani 1 d . .
H8A H 0.1289(9) -0.0230(6) 0.3007(3) 0.051 Uiso 1 calc R .
H8B H 0.2918(9) -0.0650(6) 0.3201(3) 0.051 Uiso 1 calc R .
O12 O 0.8219(7) -0.0331(4) 0.2124(3) 0.051(2) Uani 1 d . .
O13 O 0.8651(7) 0.1122(4) 0.1804(3) 0.0475(13) Uani 1 d . .
O6 O 1.0450(7) -0.0373(4) 0.1111(3) 0.0517(14) Uani 1 d . .
N5 N 0.8646(8) 0.0528(6) 0.2249(3) 0.049(2) Uani 1 d . .
O7 O 1.0055(7) 0.0827(5) 0.0496(3) 0.061(2) Uani 1 d . .
C7 C 0.2796(9) 0.1054(6) 0.2391(3) 0.038(2) Uani 1 d . .
H7A H 0.2116(9) 0.1310(6) 0.2689(3) 0.045 Uiso 1 calc R .
N3 N 1.1011(7) 0.0283(5) 0.0779(4) 0.048(2) Uani 1 d . .
C3 C 0.4812(9) 0.3046(5) 0.1114(4) 0.041(2) Uani 1 d . .
H3A H 0.5206(9) 0.3484(5) 0.0823(4) 0.049 Uiso 1 calc R .
C6 C 0.3547(9) 0.1715(5) 0.1961(3) 0.034(2) Uani 1 d . .
C5 C 0.3007(10) 0.2675(5) 0.1945(4) 0.043(2) Uani 1 d . .
H5A H 0.2224(10) 0.2869(5) 0.2220(4) 0.052 Uiso 1 calc R .
C20 C 1.0686(11) -0.2586(6) 0.0781(5) 0.057(2) Uani 1 d . .
H20A H 1.1565(11) -0.2789(6) 0.0536(5) 0.086 Uiso 1 calc R .
H20B H 1.0270(11) -0.3128(6) 0.1007(5) 0.086 Uiso 1 calc R .
H20C H 1.1002(11) -0.2098(6) 0.1077(5) 0.086 Uiso 1 calc R .
C12 C 0.4857(10) -0.3834(5) 0.1338(4) 0.044(2) Uani 1 d . .
H12A H 0.4114(10) -0.4265(5) 0.1486(4) 0.053 Uiso 1 calc R .
C4 C 0.3623(10) 0.3318(5) 0.1530(4) 0.047(2) Uani 1 d . .
H4A H 0.3251(10) 0.3947(5) 0.1521(4) 0.057 Uiso 1 calc R .
C18 C 0.8445(10) 0.3066(6) 0.0587(4) 0.050(2) Uani 1 d . .
H18A H 0.8885(10) 0.3479(6) 0.0269(4) 0.075 Uiso 1 calc R .
H18B H 0.9251(10) 0.2686(6) 0.0776(4) 0.075 Uiso 1 calc R .
H18C H 0.7953(10) 0.3452(6) 0.0906(4) 0.075 Uiso 1 calc R .
O5 O 1.2392(7) 0.0416(7) 0.0730(4) 0.084(2) Uani 1 d . .
O11 O 0.9044(9) 0.0759(6) 0.2784(3) 0.075(2) Uani 1 d . .

loop_
_atom_type_symbol
_atom_type_description
_atom_type_scat_dispersion_real
_atom_type_scat_dispersion_imag
_atom_type_scat_source
C C 0.0033 0.0016 'International Tables Vol C Tables 4.2.6.8 and 6.1.1.4'
H H 0.0000 0.0000 'International Tables Vol C Tables 4.2.6.8 and 6.1.1.4'
N N 0.0061 0.0033 'International Tables Vol C Tables 4.2.6.8 and 6.1.1.4'
O O 0.0106 0.0060 'International Tables Vol C Tables 4.2.6.8 and 6.1.1.4'
Cu Cu 0.3201 1.2651 'International Tables Vol C Tables 4.2.6.8 and 6.1.1.4'
Pr Pr -0.2180 2.8214 'International Tables Vol C Tables 4.2.6.8 and 6.1.1.4'

loop_
_geom_angle_atom_site_label_1
_geom_angle_atom_site_label_2
_geom_angle_atom_site_label_3
_geom_angle
_geom_angle_site_symmetry_1
_geom_angle_site_symmetry_3
_geom_angle_publ_flag
O1 Pr O2 63.81(15) . . ?
O1 Pr O10 121.3(2) . . ?
O2 Pr O10 115.4(2) . . ?
O1 Pr O6 139.6(2) . . ?
O2 Pr O6 113.7(2) . . ?
O10 Pr O6 96.8(2) . . ?
O1 Pr O13 73.7(2) . . ?
O2 Pr O13 113.4(2) . . ?
O10 Pr O13 130.3(2) . . ?
O6 Pr O13 71.3(2) . . ?
O1 Pr O9 81.4(2) . . ?
O2 Pr O9 72.4(2) . . ?
O10 Pr O9 49.5(2) . . ?
O6 Pr O9 138.2(2) . . ?
O13 Pr O9 147.1(2) . . ?
O1 Pr O12 73.9(2) . . ?
O2 Pr O12 70.2(2) . . ?
O10 Pr O12 164.8(2) . . ?
O6 Pr O12 68.3(2) . . ?
O13 Pr O12 49.7(2) . . ?
O9 Pr O12 141.3(2) . . ?
O1 Pr O7 134.0(2) . . ?
O2 Pr O7 160.7(2) . . ?
O10 Pr O7 64.8(2) . . ?
O6 Pr O7 49.1(2) . . ?
O13 Pr O7 72.3(2) . . ?
O9 Pr O7 113.5(2) . . ?
O12 Pr O7 105.0(2) . . ?
O1 Pr O3 60.85(15) . . ?
O2 Pr O3 120.16(15) . . ?
O10 Pr O3 77.5(2) . . ?
O6 Pr O3 122.6(2) . . ?
O13 Pr O3 70.6(2) . . ?
O9 Pr O3 78.7(2) . . ?
O12 Pr O3 112.7(2) . . ?
O7 Pr O3 79.1(2) . . ?
O1 Pr O4 123.40(15) . . ?
O2 Pr O4 59.64(15) . . ?
O10 Pr O4 82.5(2) . . ?
O6 Pr O4 70.5(2) . . ?
O13 Pr O4 131.9(2) . . ?
O9 Pr O4 80.0(2) . . ?
O12 Pr O4 89.1(2) . . ?
O7 Pr O4 102.3(2) . . ?
O3 Pr O4 157.2(2) . . ?
O1 Pr N4 100.7(2) . . ?
O2 Pr N4 94.5(2) . . ?
O10 Pr N4 25.0(2) . . ?
O6 Pr N4 119.4(2) . . ?
O13 Pr N4 143.6(2) . . ?
O9 Pr N4 24.6(2) . . ?
O12 Pr N4 164.6(2) . . ?
O7 Pr N4 89.1(2) . . ?
O3 Pr N4 75.4(2) . . ?
O4 Pr N4 81.9(2) . . ?
O1 Pr N5 71.5(2) . . ?
O2 Pr N5 91.8(2) . . ?
O10 Pr N5 152.6(2) . . ?
O6 Pr N5 68.2(2) . . ?
O13 Pr N5 24.5(2) . . ?
O9 Pr N5 152.7(2) . . ?
O12 Pr N5 25.2(2) . . ?
O7 Pr N5 88.8(2) . . ?
O3 Pr N5 91.1(2) . . ?
O4 Pr N5 111.6(2) . . ?
N4 Pr N5 166.5(2) . . ?
O1 Cu O2 85.0(2) . . ?
O1 Cu N2 177.7(2) . . ?
O2 Cu N2 95.2(2) . . ?
O1 Cu N1 93.9(2) . . ?
O2 Cu N1 172.2(3) . . ?
N2 Cu N1 86.2(3) . . ?
O1 Cu Pr 41.99(14) . . ?
O2 Cu Pr 43.15(13) . . ?
N2 Cu Pr 138.3(2) . . ?
N1 Cu Pr 134.9(2) . . ?
O8 N4 O9 121.7(7) . . ?
O8 N4 O10 121.8(7) . . ?
O9 N4 O10 116.6(6) . . ?
O8 N4 Pr 174.2(6) . . ?
O9 N4 Pr 59.5(4) . . ?
O10 N4 Pr 57.5(4) . . ?
N4 O9 Pr 96.0(4) . . ?
C1 O1 Cu 124.1(4) . . ?
C1 O1 Pr 128.2(4) . . ?
Cu O1 Pr 106.2(2) . . ?
C16 O2 Cu 125.5(5) . . ?
C16 O2 Pr 129.7(4) . . ?
Cu O2 Pr 104.8(2) . . ?
C14 C15 O4 126.1(7) . . ?
C14 C15 C16 120.8(7) . . ?
O4 C15 C16 113.0(5) . . ?
C7 N1 C8 123.2(6) . . ?
C7 N1 Cu 126.0(5) . . ?
C8 N1 Cu 110.8(5) . . ?
N2 C10 C11 124.4(6) . . ?
O2 C16 C11 124.0(7) . . ?
O2 C16 C15 116.7(6) . . ?
C11 C16 C15 119.3(6) . . ?
N2 C9 C8 107.6(6) . . ?
N4 O10 Pr 97.6(4) . . ?
C10 N2 C9 120.8(6) . . ?
C10 N2 Cu 126.5(6) . . ?
C9 N2 Cu 112.6(5) . . ?
C16 C11 C12 118.0(7) . . ?
C16 C11 C10 124.2(6) . . ?
C12 C11 C10 117.8(7) . . ?
C15 O4 C19 117.2(5) . . ?
C15 O4 Pr 120.7(4) . . ?
C19 O4 Pr 122.1(4) . . ?
C2 O3 C17 118.1(5) . . ?
C2 O3 Pr 119.5(4) . . ?
C17 O3 Pr 122.1(4) . . ?
C12 C13 C14 120.4(7) . . ?
O4 C19 C20 111.3(7) . . ?
O3 C17 C18 111.9(6) . . ?
C3 C2 O3 125.2(6) . . ?
C3 C2 C1 121.5(7) . . ?
O3 C2 C1 113.3(5) . . ?
C15 C14 C13 120.2(7) . . ?
O1 C1 C2 117.5(6) . . ?
O1 C1 C6 123.5(6) . . ?
C2 C1 C6 119.0(6) . . ?
N1 C8 C9 107.1(6) . . ?
N5 O12 Pr 95.4(4) . . ?
N5 O13 Pr 97.4(5) . . ?
N3 O6 Pr 98.8(4) . . ?
O11 N5 O13 121.5(8) . . ?
O11 N5 O12 121.0(8) . . ?
O13 N5 O12 117.5(7) . . ?
O11 N5 Pr 178.3(5) . . ?
O13 N5 Pr 58.1(4) . . ?
O12 N5 Pr 59.4(4) . . ?
N3 O7 Pr 95.4(4) . . ?
N1 C7 C6 124.4(7) . . ?
O5 N3 O6 122.9(8) . . ?
O5 N3 O7 120.5(8) . . ?
O6 N3 O7 116.6(6) . . ?
O5 N3 Pr 177.7(6) . . ?
O6 N3 Pr 56.9(4) . . ?
O7 N3 Pr 59.7(3) . . ?
C2 C3 C4 119.2(7) . . ?
C1 C6 C5 118.9(7) . . ?
C1 C6 C7 123.3(6) . . ?
C5 C6 C7 117.8(7) . . ?
C4 C5 C6 120.4(7) . . ?
C13 C12 C11 121.1(7) . . ?
C5 C4 C3 120.9(7) . . ?

loop_
_geom_bond_atom_site_label_1
_geom_bond_atom_site_label_2
_geom_bond_distance
_geom_bond_site_symmetry_2
_geom_bond_publ_flag
Pr O1 2.410(5) . ?
Pr O2 2.446(5) . ?
Pr O10 2.521(5) . ?
Pr O6 2.543(6) . ?
Pr O13 2.556(6) . ?
Pr O9 2.567(6) . ?
Pr O12 2.583(6) . ?
Pr O7 2.601(6) . ?
Pr O3 2.635(4) . ?
Pr O4 2.680(5) . ?
Pr N4 2.965(6) . ?
Pr N5 2.986(7) . ?
Cu O1 1.897(5) . ?
Cu O2 1.900(5) . ?
Cu N2 1.908(6) . ?
Cu N1 1.910(6) . ?
N4 O8 1.212(8) . ?
N4 O9 1.239(8) . ?
N4 O10 1.264(8) . ?
O1 C1 1.335(7) . ?
O2 C16 1.341(7) . ?
C15 C14 1.373(9) . ?
C15 O4 1.386(8) . ?
C15 C16 1.412(10) . ?
N1 C7 1.281(9) . ?
N1 C8 1.483(9) . ?
C10 N2 1.275(9) . ?
C10 C11 1.455(10) . ?
C16 C11 1.399(10) . ?
C9 N2 1.472(10) . ?
C9 C8 1.523(11) . ?
C11 C12 1.433(10) . ?
O4 C19 1.441(8) . ?
O3 C2 1.392(8) . ?
O3 C17 1.472(8) . ?
C13 C12 1.360(11) . ?
C13 C14 1.384(11) . ?
C19 C20 1.506(12) . ?
C17 C18 1.507(11) . ?
C2 C3 1.368(9) . ?
C2 C1 1.394(9) . ?
C1 C6 1.409(10) . ?
O12 N5 1.275(10) . ?
O13 N5 1.249(9) . ?
O6 N3 1.246(9) . ?
N5 O11 1.225(9) . ?
O7 N3 1.268(9) . ?
C7 C6 1.443(10) . ?
N3 O5 1.209(8) . ?
C3 C4 1.401(11) . ?
C6 C5 1.412(10) . ?
C5 C4 1.359(12) . ?
